data_2231272
loop_
_publ_author_name
'Huang, Kun'
'Qin, Da-Bin'

_publ_section_title
;
 Bis[1-benzyl-3-(4-methylphenyl)imidazol-2-ylidene]silver(I)
 hexafluoridophosphate
;
_journal_coeditor_code QM2012
_journal_issue 8
_journal_name_full 'Acta Crystallographica Section E'
_journal_page_first m1116
_journal_paper_doi 10.1107/S1600536811026675
_journal_volume 67
_journal_year 2011
_chemical_formula_iupac '[Ag (C17 H16 N2)2] P F6'
_chemical_formula_moiety 'C34 H32 Ag N4 +, F6 P1 -'
_chemical_formula_sum 'C34 H32 Ag F6 N4 P'
_chemical_formula_weight 749.48
_chemical_name_systematic
;
Bis[1-benzyl-3-(4-methylphenyl)imidazol-2-ylidene]silver(I)
hexafluoridophosphate
;
_space_group_IT_number 14
_symmetry_cell_setting monoclinic
_symmetry_space_group_name_Hall '-P 2ybc'
_symmetry_space_group_name_H-M 'P 1 21/c 1'
_atom_sites_solution_hydrogens geom
_atom_sites_solution_primary direct
_atom_sites_solution_secondary difmap
_audit_creation_method SHELXL-97
_cell_angle_alpha 90.00
_cell_angle_beta 93.469(3)
_cell_angle_gamma 90.00
_cell_formula_units_Z 4
_cell_length_a 9.692(2)
_cell_length_b 16.312(4)
_cell_length_c 20.227(5)
_cell_measurement_reflns_used 11560
_cell_measurement_temperature 113(2)
_cell_measurement_theta_max 27.9
_cell_measurement_theta_min 1.6
_cell_volume 3191.9(13)
_computing_cell_refinement 'CrystalClear (Rigaku/MSC, 2004)'
_computing_data_collection 'CrystalClear (Rigaku/MSC, 2004)'
_computing_data_reduction 'CrystalClear (Rigaku/MSC, 2004)'
_computing_molecular_graphics 'SHELXTL (Sheldrick, 2008)'
_computing_publication_material 'CrystalStructure (Rigaku/MSC, 2004)'
_computing_structure_refinement 'SHELXL97 (Sheldrick, 2008)'
_computing_structure_solution 'SHELXS97 (Sheldrick, 2008)'
_diffrn_ambient_temperature 113(2)
_diffrn_detector_area_resol_mean 14.63
_diffrn_measured_fraction_theta_full 0.999
_diffrn_measured_fraction_theta_max 0.999
_diffrn_measurement_device_type 'Rigaku Saturn CCD area detector'
_diffrn_measurement_method '\w and \f scans'
_diffrn_radiation_monochromator multilayer
_diffrn_radiation_source 'rotating anode'
_diffrn_radiation_type MoK\a
_diffrn_radiation_wavelength 0.71073
_diffrn_reflns_av_R_equivalents 0.0428
_diffrn_reflns_av_sigmaI/netI 0.0422
_diffrn_reflns_limit_h_max 7
_diffrn_reflns_limit_h_min -11
_diffrn_reflns_limit_k_max 19
_diffrn_reflns_limit_k_min -19
_diffrn_reflns_limit_l_max 24
_diffrn_reflns_limit_l_min -22
_diffrn_reflns_number 21677
_diffrn_reflns_theta_full 25.02
_diffrn_reflns_theta_max 25.02
_diffrn_reflns_theta_min 1.60
_diffrn_standards_decay_% 0
_diffrn_standards_interval_count 0
_diffrn_standards_interval_time 0
_diffrn_standards_number 0
_exptl_absorpt_coefficient_mu 0.748
_exptl_absorpt_correction_T_max 0.9156
_exptl_absorpt_correction_T_min 0.8648
_exptl_absorpt_correction_type multi-scan
_exptl_absorpt_process_details '(CrystalClear; Rigaku/MSC, 2004)'
_exptl_crystal_colour Colorless
_exptl_crystal_density_diffrn 1.560
_exptl_crystal_density_method 'not measured'
_exptl_crystal_description Prism
_exptl_crystal_F_000 1520
_exptl_crystal_size_max 0.20
_exptl_crystal_size_mid 0.18
_exptl_crystal_size_min 0.12
_refine_diff_density_max 1.287
_refine_diff_density_min -0.379
_refine_ls_extinction_method none
_refine_ls_goodness_of_fit_ref 1.010
_refine_ls_hydrogen_treatment constr
_refine_ls_matrix_type full
_refine_ls_number_parameters 417
_refine_ls_number_reflns 5636
_refine_ls_number_restraints 0
_refine_ls_restrained_S_all 1.010
_refine_ls_R_factor_all 0.0361
_refine_ls_R_factor_gt 0.0309
_refine_ls_shift/su_max 0.002
_refine_ls_shift/su_mean 0.000
_refine_ls_structure_factor_coef Fsqd
_refine_ls_weighting_details 'calc w=1/[\s^2^(Fo^2^)+(0.0457P)^2^+0.0000P] where P=(Fo^2^+2Fc^2^)/3'
_refine_ls_weighting_scheme calc
_refine_ls_wR_factor_gt 0.0787
_refine_ls_wR_factor_ref 0.0809
_reflns_number_gt 4775
_reflns_number_total 5636
_reflns_threshold_expression I>2sigma(I)
_cod_data_source_file qm2012.cif
_cod_data_source_block I
_cod_original_cell_volume 3192.1(12)
_cod_original_sg_symbol_H-M 'P 21/c'
_cod_database_code 2231272
_cod_database_fobs_code 2231272

loop_
_symmetry_equiv_pos_as_xyz
'x, y, z'
'-x, y+1/2, -z+1/2'
'-x, -y, -z'
'x, -y-1/2, z-1/2'

loop_
_atom_site_type_symbol
_atom_site_label
_atom_site_fract_x
_atom_site_fract_y
_atom_site_fract_z
_atom_site_U_iso_or_equiv
_atom_site_adp_type
_atom_site_calc_flag
_atom_site_refinement_flags
_atom_site_occupancy
_atom_site_symmetry_multiplicity
Ag Ag1 0.41572(2) 0.859060(11) 0.816377(9) 0.02055(8) Uani d . 1 1
N N1 0.2579(2) 1.00527(12) 0.74697(10) 0.0201(5) Uani d . 1 1
N N2 0.4069(2) 1.04857(12) 0.82125(10) 0.0201(5) Uani d . 1 1
N N3 0.5671(2) 0.71360(12) 0.88999(11) 0.0218(5) Uani d . 1 1
N N4 0.4187(2) 0.66895(13) 0.81610(10) 0.0203(5) Uani d . 1 1
C C1 0.3421(3) 0.91678(15) 0.61584(14) 0.0236(6) Uani d . 1 1
H H1 0.3971 0.8891 0.6493 0.028 Uiso calc R 1 1
C C2 0.3847(3) 0.91908(15) 0.55177(14) 0.0269(6) Uani d . 1 1
H H2 0.4678 0.8925 0.5413 0.032 Uiso calc R 1 1
C C3 0.3058(3) 0.96022(16) 0.50299(14) 0.0282(7) Uani d . 1 1
H H3 0.3345 0.9619 0.4589 0.034 Uiso calc R 1 1
C C4 0.1846(3) 0.99894(16) 0.51871(13) 0.0273(6) Uani d . 1 1
H H4 0.1307 1.0277 0.4855 0.033 Uiso calc R 1 1
C C5 0.1421(3) 0.99574(16) 0.58290(13) 0.0237(6) Uani d . 1 1
H H5 0.0587 1.0222 0.5933 0.028 Uiso calc R 1 1
C C6 0.2194(3) 0.95459(14) 0.63189(13) 0.0211(6) Uani d . 1 1
C C7 0.1735(3) 0.95170(15) 0.70193(13) 0.0240(6) Uani d . 1 1
H H7A 0.0756 0.9689 0.7019 0.029 Uiso calc R 1 1
H H7B 0.1800 0.8946 0.7184 0.029 Uiso calc R 1 1
C C8 0.3559(3) 0.97862(15) 0.79212(13) 0.0194(6) Uani d . 1 1
C C9 0.3392(3) 1.11697(15) 0.79473(13) 0.0230(6) Uani d . 1 1
H H9 0.3556 1.1724 0.8074 0.028 Uiso calc R 1 1
C C10 0.2466(3) 1.09047(15) 0.74812(14) 0.0248(6) Uani d . 1 1
H H10 0.1851 1.1232 0.7210 0.030 Uiso calc R 1 1
C C11 0.5114(3) 1.05048(15) 0.87445(13) 0.0215(6) Uani d . 1 1
C C12 0.4931(3) 1.10008(17) 0.92862(14) 0.0296(7) Uani d . 1 1
H H12 0.4131 1.1335 0.9302 0.035 Uiso calc R 1 1
C C13 0.5936(3) 1.10046(17) 0.98088(14) 0.0320(7) Uani d . 1 1
H H13 0.5819 1.1353 1.0178 0.038 Uiso calc R 1 1
C C14 0.7096(3) 1.05160(17) 0.98046(13) 0.0279(6) Uani d . 1 1
C C15 0.7260(3) 1.00243(16) 0.92519(13) 0.0257(6) Uani d . 1 1
H H15 0.8052 0.9683 0.9240 0.031 Uiso calc R 1 1
C C16 0.6293(3) 1.00224(15) 0.87199(13) 0.0232(6) Uani d . 1 1
H H16 0.6433 0.9695 0.8342 0.028 Uiso calc R 1 1
C C17 0.8157(3) 1.0520(2) 1.03823(15) 0.0394(8) Uani d . 1 1
H H17A 0.8500 1.1080 1.0458 0.059 Uiso calc R 1 1
H H17B 0.8929 1.0161 1.0284 0.059 Uiso calc R 1 1
H H17C 0.7732 1.0323 1.0780 0.059 Uiso calc R 1 1
C C18 0.8641(3) 0.77442(17) 0.86335(14) 0.0329(7) Uani d . 1 1
H H18 0.8072 0.7999 0.8294 0.040 Uiso calc R 1 1
C C19 1.0014(3) 0.7597(2) 0.85337(16) 0.0423(8) Uani d . 1 1
H H19 1.0380 0.7742 0.8125 0.051 Uiso calc R 1 1
C C20 1.0861(3) 0.72373(19) 0.90282(17) 0.0424(8) Uani d . 1 1
H H20 1.1810 0.7142 0.8962 0.051 Uiso calc R 1 1
C C21 1.0310(3) 0.70167(18) 0.96223(16) 0.0376(8) Uani d . 1 1
H H21 1.0882 0.6769 0.9964 0.045 Uiso calc R 1 1
C C22 0.8923(3) 0.71589(16) 0.97149(14) 0.0284(7) Uani d . 1 1
H H22 0.8548 0.7004 1.0120 0.034 Uiso calc R 1 1
C C23 0.8082(3) 0.75253(15) 0.92215(13) 0.0232(6) Uani d . 1 1
C C24 0.6570(3) 0.76661(15) 0.93234(13) 0.0261(6) Uani d . 1 1
H H24A 0.6395 0.7561 0.9793 0.031 Uiso calc R 1 1
H H24B 0.6338 0.8246 0.9226 0.031 Uiso calc R 1 1
C C25 0.4730(3) 0.73940(15) 0.84277(13) 0.0219(6) Uani d . 1 1
C C26 0.4790(3) 0.60099(15) 0.84766(13) 0.0239(6) Uani d . 1 1
H H26 0.4582 0.5451 0.8382 0.029 Uiso calc R 1 1
C C27 0.5712(3) 0.62885(15) 0.89357(14) 0.0250(6) Uani d . 1 1
H H27 0.6288 0.5968 0.9231 0.030 Uiso calc R 1 1
C C28 0.3152(3) 0.66399(15) 0.76335(13) 0.0214(6) Uani d . 1 1
C C29 0.3165(3) 0.71662(15) 0.70946(13) 0.0243(6) Uani d . 1 1
H H29 0.3885 0.7558 0.7067 0.029 Uiso calc R 1 1
C C30 0.2120(3) 0.71147(15) 0.65974(14) 0.0284(7) Uani d . 1 1
H H30 0.2116 0.7487 0.6236 0.034 Uiso calc R 1 1
C C31 0.1089(3) 0.65370(15) 0.66140(14) 0.0256(6) Uani d . 1 1
C C32 0.1107(3) 0.59955(16) 0.71508(14) 0.0259(6) Uani d . 1 1
H H32 0.0413 0.5586 0.7165 0.031 Uiso calc R 1 1
C C33 0.2115(3) 0.60464(15) 0.76600(13) 0.0229(6) Uani d . 1 1
H H33 0.2105 0.5682 0.8026 0.027 Uiso calc R 1 1
C C34 -0.0037(3) 0.64745(17) 0.60683(15) 0.0359(7) Uani d . 1 1
H H34A -0.0646 0.6953 0.6083 0.054 Uiso calc R 1 1
H H34B -0.0576 0.5974 0.6128 0.054 Uiso calc R 1 1
H H34C 0.0378 0.6455 0.5639 0.054 Uiso calc R 1 1
P P1 0.76650(7) 0.85484(4) 0.67062(3) 0.02175(17) Uani d . 1 1
F F1 0.84018(19) 0.77564(9) 0.70222(8) 0.0389(4) Uani d . 1 1
F F2 0.89576(18) 0.86984(11) 0.62716(9) 0.0443(5) Uani d . 1 1
F F3 0.69599(18) 0.79928(10) 0.61225(8) 0.0374(4) Uani d . 1 1
F F4 0.63656(18) 0.83735(13) 0.71351(9) 0.0523(5) Uani d . 1 1
F F5 0.6920(2) 0.93310(10) 0.63843(9) 0.0517(5) Uani d . 1 1
F F6 0.83605(18) 0.90927(9) 0.72922(8) 0.0357(4) Uani d . 1 1

loop_
_atom_site_aniso_label
_atom_site_aniso_U_11
_atom_site_aniso_U_22
_atom_site_aniso_U_33
_atom_site_aniso_U_12
_atom_site_aniso_U_13
_atom_site_aniso_U_23
Ag1 0.02564(13) 0.01226(11) 0.02389(13) 0.00213(8) 0.00264(9) 0.00104(8)
N1 0.0228(12) 0.0150(10) 0.0228(12) 0.0007(10) 0.0041(10) -0.0013(9)
N2 0.0236(12) 0.0145(11) 0.0228(12) 0.0016(9) 0.0050(10) 0.0008(9)
N3 0.0234(12) 0.0171(11) 0.0249(13) 0.0034(10) 0.0022(10) 0.0021(9)
N4 0.0227(12) 0.0136(10) 0.0248(13) 0.0027(9) 0.0038(10) 0.0031(9)
C1 0.0221(14) 0.0163(12) 0.0320(16) -0.0006(12) -0.0016(12) 0.0035(11)
C2 0.0247(15) 0.0221(14) 0.0346(17) -0.0020(12) 0.0063(13) -0.0044(12)
C3 0.0301(16) 0.0279(15) 0.0268(16) -0.0100(13) 0.0018(13) -0.0051(12)
C4 0.0291(16) 0.0268(14) 0.0248(16) -0.0093(13) -0.0088(13) 0.0009(12)
C5 0.0168(14) 0.0222(13) 0.0315(16) -0.0028(12) -0.0027(12) -0.0027(12)
C6 0.0206(14) 0.0147(12) 0.0278(15) -0.0066(11) 0.0007(12) -0.0017(11)
C7 0.0215(14) 0.0193(13) 0.0310(16) -0.0040(12) 0.0009(12) 0.0013(11)
C8 0.0198(14) 0.0186(13) 0.0204(14) -0.0005(11) 0.0048(12) -0.0002(11)
C9 0.0262(15) 0.0122(12) 0.0314(16) 0.0034(12) 0.0066(13) 0.0013(11)
C10 0.0231(15) 0.0168(13) 0.0349(17) 0.0038(12) 0.0057(13) 0.0049(11)
C11 0.0256(15) 0.0175(13) 0.0219(14) -0.0019(12) 0.0045(12) 0.0015(11)
C12 0.0301(16) 0.0281(15) 0.0308(17) 0.0078(13) 0.0041(14) -0.0043(12)
C13 0.0380(18) 0.0334(16) 0.0250(16) 0.0053(14) 0.0048(14) -0.0066(13)
C14 0.0288(16) 0.0313(15) 0.0239(15) -0.0017(13) 0.0029(12) 0.0043(12)
C15 0.0218(15) 0.0225(14) 0.0333(16) 0.0021(12) 0.0067(13) 0.0036(12)
C16 0.0257(15) 0.0176(13) 0.0270(15) -0.0005(12) 0.0073(12) -0.0030(11)
C17 0.0378(19) 0.0473(19) 0.0327(18) 0.0019(16) -0.0003(15) 0.0002(14)
C18 0.0410(19) 0.0330(16) 0.0245(16) -0.0019(15) 0.0001(14) 0.0027(12)
C19 0.042(2) 0.051(2) 0.0350(19) -0.0101(17) 0.0121(16) -0.0057(15)
C20 0.0267(17) 0.047(2) 0.055(2) -0.0058(15) 0.0118(16) -0.0201(17)
C21 0.0300(17) 0.0363(17) 0.045(2) 0.0046(15) -0.0115(15) -0.0100(14)
C22 0.0349(17) 0.0234(14) 0.0265(16) -0.0014(13) -0.0008(13) -0.0017(12)
C23 0.0285(15) 0.0143(12) 0.0264(15) -0.0014(12) -0.0007(12) -0.0053(11)
C24 0.0328(16) 0.0218(14) 0.0232(15) 0.0033(13) -0.0010(13) -0.0025(11)
C25 0.0229(15) 0.0191(13) 0.0240(15) 0.0027(12) 0.0039(12) 0.0001(11)
C26 0.0263(15) 0.0154(13) 0.0305(16) 0.0058(12) 0.0067(13) 0.0066(11)
C27 0.0261(15) 0.0186(13) 0.0307(16) 0.0067(12) 0.0047(13) 0.0050(11)
C28 0.0234(15) 0.0153(12) 0.0259(15) 0.0060(12) 0.0045(12) -0.0019(11)
C29 0.0320(16) 0.0148(12) 0.0263(15) -0.0015(12) 0.0043(13) 0.0002(11)
C30 0.0417(18) 0.0171(13) 0.0263(16) 0.0061(13) 0.0015(14) 0.0036(11)
C31 0.0282(16) 0.0225(14) 0.0260(15) 0.0076(13) 0.0000(12) -0.0057(11)
C32 0.0266(15) 0.0195(14) 0.0321(16) 0.0012(12) 0.0064(13) -0.0025(12)
C33 0.0257(15) 0.0186(13) 0.0251(15) 0.0014(12) 0.0077(12) 0.0016(11)
C34 0.0393(19) 0.0317(16) 0.0362(19) 0.0047(14) -0.0022(15) -0.0054(13)
P1 0.0225(4) 0.0188(3) 0.0241(4) -0.0008(3) 0.0027(3) 0.0009(3)
F1 0.0516(11) 0.0235(8) 0.0403(10) 0.0065(8) -0.0081(9) 0.0006(7)
F2 0.0345(10) 0.0628(12) 0.0370(11) -0.0186(9) 0.0119(8) -0.0025(9)
F3 0.0408(10) 0.0368(9) 0.0336(10) -0.0077(8) -0.0071(8) -0.0050(7)
F4 0.0329(11) 0.0815(14) 0.0443(12) -0.0074(10) 0.0168(9) -0.0011(10)
F5 0.0726(14) 0.0287(9) 0.0514(12) 0.0177(10) -0.0154(10) 0.0024(8)
F6 0.0487(11) 0.0246(8) 0.0330(10) -0.0020(8) -0.0046(8) -0.0071(7)

loop_
_atom_type_symbol
_atom_type_description
_atom_type_scat_dispersion_real
_atom_type_scat_dispersion_imag
_atom_type_scat_source
C C 0.0033 0.0016 'International Tables Vol C Tables 4.2.6.8 and 6.1.1.4'
H H 0.0000 0.0000 'International Tables Vol C Tables 4.2.6.8 and 6.1.1.4'
N N 0.0061 0.0033 'International Tables Vol C Tables 4.2.6.8 and 6.1.1.4'
F F 0.0171 0.0103 'International Tables Vol C Tables 4.2.6.8 and 6.1.1.4'
P P 0.1023 0.0942 'International Tables Vol C Tables 4.2.6.8 and 6.1.1.4'
Ag Ag -0.8971 1.1015 'International Tables Vol C Tables 4.2.6.8 and 6.1.1.4'

loop_
_geom_angle_atom_site_label_1
_geom_angle_atom_site_label_2
_geom_angle_atom_site_label_3
_geom_angle
C8 Ag1 C25 178.60(9)
C8 N1 C10 111.3(2)
C8 N1 C7 124.7(2)
C10 N1 C7 124.1(2)
C8 N2 C9 110.8(2)
C8 N2 C11 124.4(2)
C9 N2 C11 124.7(2)
C25 N3 C27 111.4(2)
C25 N3 C24 125.6(2)
C27 N3 C24 123.0(2)
C25 N4 C26 110.5(2)
C25 N4 C28 125.7(2)
C26 N4 C28 123.9(2)
C2 C1 C6 120.8(2)
C2 C1 H1 119.6
C6 C1 H1 119.6
C1 C2 C3 119.8(3)
C1 C2 H2 120.1
C3 C2 H2 120.1
C2 C3 C4 119.7(3)
C2 C3 H3 120.1
C4 C3 H3 120.1
C5 C4 C3 120.1(3)
C5 C4 H4 120.0
C3 C4 H4 120.0
C6 C5 C4 120.7(3)
C6 C5 H5 119.6
C4 C5 H5 119.6
C5 C6 C1 118.8(2)
C5 C6 C7 120.7(2)
C1 C6 C7 120.5(2)
N1 C7 C6 112.2(2)
N1 C7 H7A 109.2
C6 C7 H7A 109.2
N1 C7 H7B 109.2
C6 C7 H7B 109.2
H7A C7 H7B 107.9
N1 C8 N2 104.2(2)
N1 C8 Ag1 129.43(18)
N2 C8 Ag1 126.36(19)
C10 C9 N2 107.2(2)
C10 C9 H9 126.4
N2 C9 H9 126.4
C9 C10 N1 106.5(2)
C9 C10 H10 126.7
N1 C10 H10 126.7
C12 C11 C16 120.3(3)
C12 C11 N2 119.3(2)
C16 C11 N2 120.4(2)
C11 C12 C13 119.2(3)
C11 C12 H12 120.4
C13 C12 H12 120.4
C14 C13 C12 121.7(3)
C14 C13 H13 119.1
C12 C13 H13 119.1
C13 C14 C15 118.0(3)
C13 C14 C17 120.7(3)
C15 C14 C17 121.3(3)
C16 C15 C14 121.4(3)
C16 C15 H15 119.3
C14 C15 H15 119.3
C15 C16 C11 119.4(2)
C15 C16 H16 120.3
C11 C16 H16 120.3
C14 C17 H17A 109.5
C14 C17 H17B 109.5
H17A C17 H17B 109.5
C14 C17 H17C 109.5
H17A C17 H17C 109.5
H17B C17 H17C 109.5
C19 C18 C23 120.8(3)
C19 C18 H18 119.6
C23 C18 H18 119.6
C18 C19 C20 120.2(3)
C18 C19 H19 119.9
C20 C19 H19 119.9
C19 C20 C21 119.4(3)
C19 C20 H20 120.3
C21 C20 H20 120.3
C22 C21 C20 119.9(3)
C22 C21 H21 120.0
C20 C21 H21 120.0
C23 C22 C21 120.5(3)
C23 C22 H22 119.8
C21 C22 H22 119.8
C18 C23 C22 119.1(3)
C18 C23 C24 120.8(2)
C22 C23 C24 120.1(2)
N3 C24 C23 112.2(2)
N3 C24 H24A 109.2
C23 C24 H24A 109.2
N3 C24 H24B 109.2
C23 C24 H24B 109.2
H24A C24 H24B 107.9
N3 C25 N4 104.2(2)
N3 C25 Ag1 129.10(18)
N4 C25 Ag1 126.64(19)
C27 C26 N4 107.1(2)
C27 C26 H26 126.4
N4 C26 H26 126.4
C26 C27 N3 106.8(2)
C26 C27 H27 126.6
N3 C27 H27 126.6
C29 C28 C33 119.9(3)
C29 C28 N4 120.9(2)
C33 C28 N4 119.1(2)
C30 C29 C28 119.4(3)
C30 C29 H29 120.3
C28 C29 H29 120.3
C31 C30 C29 121.6(3)
C31 C30 H30 119.2
C29 C30 H30 119.2
C30 C31 C32 118.5(3)
C30 C31 C34 121.6(3)
C32 C31 C34 120.0(3)
C33 C32 C31 121.1(3)
C33 C32 H32 119.4
C31 C32 H32 119.4
C32 C33 C28 119.4(2)
C32 C33 H33 120.3
C28 C33 H33 120.3
C31 C34 H34A 109.5
C31 C34 H34B 109.5
H34A C34 H34B 109.5
C31 C34 H34C 109.5
H34A C34 H34C 109.5
H34B C34 H34C 109.5
F5 P1 F1 179.27(11)
F5 P1 F2 90.20(11)
F1 P1 F2 89.85(10)
F5 P1 F6 91.05(9)
F1 P1 F6 89.67(9)
F2 P1 F6 90.77(10)
F5 P1 F4 90.71(11)
F1 P1 F4 89.21(11)
F2 P1 F4 178.48(11)
F6 P1 F4 90.43(10)
F5 P1 F3 89.41(10)
F1 P1 F3 89.87(9)
F2 P1 F3 89.71(10)
F6 P1 F3 179.34(10)
F4 P1 F3 89.09(10)

loop_
_geom_bond_atom_site_label_1
_geom_bond_atom_site_label_2
_geom_bond_distance
Ag1 C8 2.085(2)
Ag1 C25 2.090(2)
N1 C8 1.349(3)
N1 C10 1.395(3)
N1 C7 1.474(3)
N2 C8 1.363(3)
N2 C9 1.386(3)
N2 C11 1.433(3)
N3 C25 1.348(3)
N3 C27 1.385(3)
N3 C24 1.466(3)
N4 C25 1.362(3)
N4 C26 1.390(3)
N4 C28 1.422(3)
C1 C2 1.384(4)
C1 C6 1.395(4)
C1 H1 0.9500
C2 C3 1.385(4)
C2 H2 0.9500
C3 C4 1.387(4)
C3 H3 0.9500
C4 C5 1.387(4)
C4 H4 0.9500
C5 C6 1.380(4)
C5 H5 0.9500
C6 C7 1.511(3)
C7 H7A 0.9900
C7 H7B 0.9900
C9 C10 1.333(4)
C9 H9 0.9500
C10 H10 0.9500
C11 C12 1.382(4)
C11 C16 1.391(4)
C12 C13 1.393(4)
C12 H12 0.9500
C13 C14 1.379(4)
C13 H13 0.9500
C14 C15 1.393(4)
C14 C17 1.509(4)
C15 C16 1.384(4)
C15 H15 0.9500
C16 H16 0.9500
C17 H17A 0.9800
C17 H17B 0.9800
C17 H17C 0.9800
C18 C19 1.380(4)
C18 C23 1.383(4)
C18 H18 0.9500
C19 C20 1.385(4)
C19 H19 0.9500
C20 C21 1.392(4)
C20 H20 0.9500
C21 C22 1.387(4)
C21 H21 0.9500
C22 C23 1.385(4)
C22 H22 0.9500
C23 C24 1.510(4)
C24 H24A 0.9900
C24 H24B 0.9900
C26 C27 1.329(4)
C26 H26 0.9500
C27 H27 0.9500
C28 C29 1.388(4)
C28 C33 1.399(4)
C29 C30 1.386(4)
C29 H29 0.9500
C30 C31 1.376(4)
C30 H30 0.9500
C31 C32 1.399(4)
C31 C34 1.508(4)
C32 C33 1.378(4)
C32 H32 0.9500
C33 H33 0.9500
C34 H34A 0.9800
C34 H34B 0.9800
C34 H34C 0.9800
P1 F5 1.5867(17)
P1 F1 1.5913(17)
P1 F2 1.5923(18)
P1 F6 1.5971(16)
P1 F4 1.5977(18)
P1 F3 1.6077(17)

loop_
_geom_hbond_atom_site_label_D
_geom_hbond_atom_site_label_H
_geom_hbond_atom_site_label_A
_geom_hbond_site_symmetry_A
_geom_hbond_distance_DH
_geom_hbond_distance_HA
_geom_hbond_distance_DA
_geom_hbond_angle_DHA
_geom_hbond_publ_flag
C9 H9 F1 2_645 0.95 2.5362 3.120(6) 119 yes
C26 H26 F5 2_655 0.95 2.4013 3.2220(10) 144 yes
C34 H34A F1 1_655 0.98 2.5272 3.276(8) 133 yes
C27 H27 Cg3 2_655 0.95 2.5037 3.2950(10) 140 yes

loop_
_geom_torsion_atom_site_label_1
_geom_torsion_atom_site_label_2
_geom_torsion_atom_site_label_3
_geom_torsion_atom_site_label_4
_geom_torsion
C6 C1 C2 C3 0.8(4)
C1 C2 C3 C4 0.1(4)
C2 C3 C4 C5 -0.6(4)
C3 C4 C5 C6 0.3(4)
C4 C5 C6 C1 0.6(4)
C4 C5 C6 C7 179.5(2)
C2 C1 C6 C5 -1.1(4)
C2 C1 C6 C7 179.9(2)
C8 N1 C7 C6 -104.8(3)
C10 N1 C7 C6 75.0(3)
C5 C6 C7 N1 -106.0(3)
C1 C6 C7 N1 72.9(3)
C10 N1 C8 N2 -0.5(3)
C7 N1 C8 N2 179.3(2)
C10 N1 C8 Ag1 177.56(18)
C7 N1 C8 Ag1 -2.6(4)
C9 N2 C8 N1 0.9(3)
C11 N2 C8 N1 177.8(2)
C9 N2 C8 Ag1 -177.31(17)
C11 N2 C8 Ag1 -0.4(3)
C25 Ag1 C8 N1 -103(4)
C25 Ag1 C8 N2 75(4)
C8 N2 C9 C10 -0.9(3)
C11 N2 C9 C10 -177.8(2)
N2 C9 C10 N1 0.5(3)
C8 N1 C10 C9 0.0(3)
C7 N1 C10 C9 -179.8(2)
C8 N2 C11 C12 -133.5(3)
C9 N2 C11 C12 43.0(4)
C8 N2 C11 C16 45.7(3)
C9 N2 C11 C16 -137.7(3)
C16 C11 C12 C13 -0.6(4)
N2 C11 C12 C13 178.7(2)
C11 C12 C13 C14 -1.1(4)
C12 C13 C14 C15 1.4(4)
C12 C13 C14 C17 -178.9(3)
C13 C14 C15 C16 0.1(4)
C17 C14 C15 C16 -179.7(3)
C14 C15 C16 C11 -1.7(4)
C12 C11 C16 C15 2.0(4)
N2 C11 C16 C15 -177.3(2)
C23 C18 C19 C20 -1.0(5)
C18 C19 C20 C21 0.8(5)
C19 C20 C21 C22 -0.1(4)
C20 C21 C22 C23 -0.5(4)
C19 C18 C23 C22 0.4(4)
C19 C18 C23 C24 -178.3(3)
C21 C22 C23 C18 0.3(4)
C21 C22 C23 C24 179.1(2)
C25 N3 C24 C23 -117.8(3)
C27 N3 C24 C23 61.1(3)
C18 C23 C24 N3 68.3(3)
C22 C23 C24 N3 -110.4(3)
C27 N3 C25 N4 -0.6(3)
C24 N3 C25 N4 178.4(2)
C27 N3 C25 Ag1 177.84(19)
C24 N3 C25 Ag1 -3.1(4)
C26 N4 C25 N3 0.6(3)
C28 N4 C25 N3 -179.3(2)
C26 N4 C25 Ag1 -177.89(17)
C28 N4 C25 Ag1 2.2(4)
C8 Ag1 C25 N3 -75(4)
C8 Ag1 C25 N4 103(4)
C25 N4 C26 C27 -0.4(3)
C28 N4 C26 C27 179.5(2)
N4 C26 C27 N3 0.0(3)
C25 N3 C27 C26 0.4(3)
C24 N3 C27 C26 -178.7(2)
C25 N4 C28 C29 40.1(4)
C26 N4 C28 C29 -139.7(3)
C25 N4 C28 C33 -140.4(3)
C26 N4 C28 C33 39.8(3)
C33 C28 C29 C30 2.1(4)
N4 C28 C29 C30 -178.4(2)
C28 C29 C30 C31 -2.0(4)
C29 C30 C31 C32 0.3(4)
C29 C30 C31 C34 -179.2(3)
C30 C31 C32 C33 1.3(4)
C34 C31 C32 C33 -179.2(2)
C31 C32 C33 C28 -1.2(4)
C29 C28 C33 C32 -0.6(4)
N4 C28 C33 C32 179.9(2)
